data_1538725
loop_
_publ_author_name
'Kjekshus, A.'
'Gronvold, F.'
'Thorbjornsen, J.'

_publ_section_title
;
 On the phase relationships in the titanium-antimony system. The crystal
 structure of Ti3 Sb
;
_journal_name_full 'Acta Chemica Scandinavica (1-27,1973-42,1988)'
_journal_page_first 1493
_journal_page_last 1510
_journal_volume 16
_journal_year 1962
_chemical_formula_sum 'Sb Ti'
_chemical_name_systematic 'Ti Sb'
_space_group_IT_number 194
_symmetry_space_group_name_Hall '-P 6c 2c'
_symmetry_space_group_name_H-M 'P 63/m m c'
_cell_angle_alpha 90
_cell_angle_beta 90
_cell_angle_gamma 120
_cell_formula_units_Z 2
_cell_length_a 4.115
_cell_length_b 4.115
_cell_length_c 6.264
_cell_volume 91.859
_citation_journal_id_ASTM ACSAA4
_cod_data_source_file Kjekshus_ACSAA4_1962_1869.cif
_cod_data_source_block Sb1Ti1
_cod_original_cell_volume 91.85906
_cod_original_formula_sum 'Sb1 Ti1'
_cod_database_code 1538725

loop_
_symmetry_equiv_pos_as_xyz
x,y,z
x-y,x,z+1/2
-y,x-y,z
-x,-y,z+1/2
-x+y,-x,z
y,-x+y,z+1/2
-y,-x,-z+1/2
x-y,-y,-z
x,x-y,-z+1/2
y,x,-z
-x+y,y,-z+1/2
-x,-x+y,-z
-x,-y,-z
-x+y,-x,-z-1/2
y,-x+y,-z
x,y,-z-1/2
x-y,x,-z
-y,x-y,-z-1/2
y,x,z-1/2
-x+y,y,z
-x,-x+y,z-1/2
-y,-x,z
x-y,-y,z-1/2
x,x-y,z

loop_
_atom_site_label
_atom_site_type_symbol
_atom_site_fract_x
_atom_site_fract_y
_atom_site_fract_z
_atom_site_occupancy
_atom_site_U_iso_or_equiv
Ti1 Ti 0.3333 0.6667 0.25 1 0.0
Sb1 Sb 0 0 0 1 0.0
